data_1008797
loop_
_publ_author_name
'Artigas, M'
'Fruchart, R'
'Bacmann, M'
'Fruchart, D'
'Wolfers, P'

_publ_section_title
;
Synthesis and stuctural characterisation of a new allotropic type of Fe
Rh P
;
_journal_coden_ASTM EJSCE5
_journal_name_full
;
European Journal of Solid State Inorganic Chemistry
;
_journal_page_first 991
_journal_page_last 1010
_journal_volume 34
_journal_year 1997
_chemical_formula_analytical 'Fe Rh P'
_chemical_formula_structural 'Fe0.977 Rh1.023 P'
_chemical_formula_sum 'Fe0.977 P Rh1.023'
_chemical_name_systematic 'Iron rhodium phosphide (0.98/1.02/1)'
_space_group_IT_number 189
_symmetry_cell_setting hexagonal
_symmetry_Int_Tables_number 189
_symmetry_space_group_name_Hall 'P -6 -2'
_symmetry_space_group_name_H-M 'P -6 2 m'
_cell_angle_alpha 90
_cell_angle_beta 90
_cell_angle_gamma 120
_cell_formula_units_Z 12
_cell_length_a 11.882(2)
_cell_length_b 11.882(2)
_cell_length_c 3.599(1)
_cell_volume 440.0
_refine_ls_R_factor_all 0.058
_cod_original_formula_sum 'Fe.977 P Rh1.023'
_cod_database_code 1008797

loop_
_symmetry_equiv_pos_as_xyz
x,y,z
-y,x-y,z
y-x,-x,z
x,y,-z
-y,x-y,-z
y-x,-x,-z
y,x,z
x-y,-y,z
-x,y-x,z
y,x,-z
x-y,-y,-z
-x,y-x,-z

loop_
_atom_site_label
_atom_site_type_symbol
_atom_site_symmetry_multiplicity
_atom_site_Wyckoff_symbol
_atom_site_fract_x
_atom_site_fract_y
_atom_site_fract_z
_atom_site_occupancy
_atom_site_attached_hydrogens
_atom_site_calc_flag
Rh1 Rh0 3 f 0.3260(1) 0. 0. 1. 0 d
Rh2 Rh0 3 f 0.7963(1) 0. 0. 0.46(2) 0 d
Fe1 Fe0 3 f 0.7963(1) 0. 0. 0.54(2) 0 d
Rh3 Rh0 6 k 0.1669(1) 0.5411(1) 0.5 0.59(1) 0 d
Fe3 Fe0 6 k 0.1669(1) 0.5411(1) 0.5 0.41(1) 0 d
Rh4 Rh0 3 g 0.1369(1) 0. 0.5 1. 0 d
Rh5 Rh0 3 g 0.6314(1) 0. 0.5 0.09(2) 0 d
Fe4 Fe0 3 g 0.6314(1) 0. 0.5 0.91(2) 0 d
Rh6 Rh0 6 j 0.1792(1) 0.7194(1) 0. 0.18(1) 0 d
Fe6 Fe0 6 j 0.1792(1) 0.7194(1) 0. 0.82(1) 0 d
P1 P0 1 a 0. 0. 0. 1. 0 d
P2 P0 3 f 0.5164(2) 0. 0. 1. 0 d
P3 P0 6 k 0.3435(2) 0.1665(2) 0.5 1. 0 d
P4 P0 2 c 0.3333 0.6667 0. 1. 0 d

loop_
_atom_type_symbol
_atom_type_oxidation_number
Rh0 0.000
Fe0 0.000
P0 0.000
